data_4323772
loop_
_publ_author_name
'Masako Kato'
'Kumiko Sasano'
'Chizuko Kosuge'
'Mikio Yamazaki'
'Shigenobu Yano'
'Masaru Kimura'

_publ_contact_author
;
    Dr Masako Kato
    Department of Chemistry
    Faculty of Science
    Nara Women's University
    Nara 630
    Japan
;
_publ_contact_author_email kato@cc.nara-wu.ac.jp
_publ_contact_author_fax 81-742-20-3393
_publ_contact_author_phone 81-742-20-3393
_publ_section_title
;
 Crystal Structures and Luminescence Properties of Platinum(II) Complexes
 Containing 3,3'-Biisoquinoline
;
_journal_name_full 'Inorganic Chemistry'
_journal_page_first 116
_journal_page_last 123
_journal_paper_doi 10.1021/ic9507124
_journal_volume 35
_journal_year 1996
_chemical_formula_sum 'C21 H21 Cl2 N3 O2 Pt'
_space_group_IT_number 2
_symmetry_cell_setting triclinic
_symmetry_Int_Tables_number 2
_symmetry_space_group_name_Hall '-P 1'
_symmetry_space_group_name_H-M 'P -1'
_audit_creation_date 'Thu May 25 09:18:02 1995'
_audit_creation_method 'from TEXRAY.INF file'
_cell_angle_alpha 106.56(1)
_cell_angle_beta 100.15(1)
_cell_angle_gamma 76.146(10)
_cell_formula_units_Z 2.00
_cell_length_a 11.047(1)
_cell_length_b 12.397(2)
_cell_length_c 8.000(2)
_cell_measurement_reflns_used 25
_cell_measurement_temperature 20.0
_cell_measurement_theta_max 29.98
_cell_measurement_theta_min 29.63
_cell_volume 1012.7(3)
_computing_cell_refinement 'MSC/AFC Diffractometer Control'
_computing_data_collection 'MSC/AFC Diffractometer Control'
_computing_data_reduction 'teXsan: PROCESS (MSC)'
_computing_publication_material 'teXsan: FINISH (MSC)'
_computing_structure_refinement 'teXsan: LS (MSC)'
_computing_structure_solution SAPI91
_diffrn_ambient_temperature 20.0
_diffrn_measurement_device AFC7R
_diffrn_measurement_method 'omega/2-theta scans'
_diffrn_orient_matrix_UB_11 -0.07005
_diffrn_orient_matrix_UB_12 0.06330
_diffrn_orient_matrix_UB_13 0.04710
_diffrn_orient_matrix_UB_21 0.05820
_diffrn_orient_matrix_UB_22 0.05531
_diffrn_orient_matrix_UB_23 0.03540
_diffrn_orient_matrix_UB_31 -0.02275
_diffrn_orient_matrix_UB_32 0.01768
_diffrn_orient_matrix_UB_33 -0.11732
_diffrn_radiation_monochromator graphite
_diffrn_radiation_source 'X-ray tube'
_diffrn_radiation_type MoKalpha
_diffrn_radiation_wavelength 0.7107
_diffrn_reflns_av_R_equivalents 0.95
_diffrn_reflns_limit_h_max 14
_diffrn_reflns_limit_h_min -14
_diffrn_reflns_limit_k_max 15
_diffrn_reflns_limit_k_min -15
_diffrn_reflns_limit_l_max 0
_diffrn_reflns_limit_l_min 0
_diffrn_reflns_number 5004
_diffrn_reflns_theta_max 27.4981
_diffrn_standards_decay_% -0.04
_diffrn_standards_interval_count 150
_diffrn_standards_number 3
_exptl_absorpt_coefficient_mu_cm 71.870
_exptl_absorpt_correction_T_max 1.000
_exptl_absorpt_correction_T_min 0.746
_exptl_absorpt_correction_type psi-scan
_exptl_crystal_colour yellow
_exptl_crystal_density_diffrn 2.011
_exptl_crystal_density_meas 2.01
_exptl_crystal_description prismatic
_exptl_crystal_F_000 592.00
_exptl_crystal_size_max 0.220
_exptl_crystal_size_mid 0.200
_exptl_crystal_size_min 0.140
_refine_diff_density_max -3.77050
_refine_diff_density_min 2.50390
_refine_ls_extinction_coef 14.76160
_refine_ls_extinction_method Zachariasen_type_2_Gaussian_isotropic
_refine_ls_goodness_of_fit_obs 6.500
_refine_ls_matrix_type full
_refine_ls_number_parameters 253
_refine_ls_number_reflns 4214
_refine_ls_number_restraints 0
_refine_ls_R_factor_obs 0.0520
_refine_ls_shift/esd_max 0.5220
_refine_ls_structure_factor_coef F
_refine_ls_weighting_scheme sigma
_refine_ls_wR_factor_obs 0.0620
_cod_data_source_file ic9507124_2.cif
_cod_data_source_block '[PtCl2(i-biq)].DMF.H2O'
_cod_original_cell_volume 1012.8(3)
_cod_original_sg_symbol_H-M 'P -1 '
_cod_original_formula_sum 'Pt Cl2 O2 N3 C21 H21'
_cod_database_code 4323772

loop_
_symmetry_equiv_pos_as_xyz
'   +x,   +y,   +z'
'   -x,   -y,   -z'

loop_
_atom_site_aniso_label
_atom_site_aniso_U_11
_atom_site_aniso_U_22
_atom_site_aniso_U_33
_atom_site_aniso_U_12
_atom_site_aniso_U_13
_atom_site_aniso_U_23
Pt 0.0280(3) 0.0351(3) 0.0356(3) -0.0077(2) 0.0011(2) 0.0026(2)
Cl1 0.032(2) 0.054(2) 0.065(2) -0.001(2) -0.005(2) 0.006(2)
Cl2 0.058(2) 0.037(2) 0.075(3) -0.001(2) -0.022(2) -0.010(2)
O 0.12(1) 0.14(1) 0.19(2) 0.06(1) 0.07(1) 0.09(1)
N1 0.033(5) 0.033(6) 0.033(6) -0.020(4) -0.008(4) -0.005(5)
N2 0.037(5) 0.036(6) 0.027(5) -0.006(5) 0.002(4) 0.000(5)
N3 0.071(10) 0.08(1) 0.10(1) 0.023(8) 0.042(9) 0.048(10)
C1 0.034(7) 0.038(8) 0.057(9) -0.015(6) 0.004(6) 0.009(7)
C2 0.047(8) 0.037(7) 0.043(8) -0.021(6) -0.001(6) 0.000(6)
C3 0.052(9) 0.055(10) 0.057(10) -0.021(7) -0.006(7) 0.003(8)
C4 0.09(1) 0.06(1) 0.07(1) -0.042(10) -0.003(10) -0.016(9)
C5 0.08(1) 0.046(9) 0.044(9) -0.019(8) -0.008(8) -0.008(7)
C6 0.07(1) 0.036(8) 0.07(1) -0.011(7) 0.014(8) -0.003(8)
C7 0.059(8) 0.034(7) 0.037(7) -0.019(6) 0.005(6) 0.002(6)
C8 0.042(7) 0.036(7) 0.037(7) -0.007(6) -0.002(6) 0.005(6)
C9 0.035(6) 0.030(7) 0.045(7) -0.009(5) 0.000(5) 0.016(6)
C10 0.042(7) 0.028(6) 0.030(6) -0.011(5) 0.006(5) 0.005(5)
C11 0.038(7) 0.033(7) 0.040(7) -0.006(5) 0.003(6) 0.005(6)
C12 0.029(6) 0.043(7) 0.033(7) -0.007(5) 0.001(5) 0.010(6)
C13 0.035(7) 0.051(9) 0.049(8) -0.003(6) -0.003(6) 0.011(7)
C14 0.026(7) 0.07(1) 0.063(10) -0.009(7) -0.002(6) 0.021(8)
C15 0.037(8) 0.07(1) 0.054(9) -0.022(7) -0.008(6) 0.005(8)
C16 0.041(7) 0.049(8) 0.039(8) -0.012(6) 0.000(6) 0.001(6)
C17 0.031(6) 0.045(8) 0.028(6) -0.013(6) -0.005(5) 0.005(6)
C18 0.043(7) 0.040(7) 0.023(6) -0.005(6) 0.002(5) 0.002(5)
C19 0.14(2) 0.23(3) 0.16(3) -0.12(2) -0.02(2) 0.04(2)
C20 0.24(3) 0.11(2) 0.08(2) -0.05(2) 0.02(2) -0.02(1)

loop_
_atom_site_label
_atom_site_fract_x
_atom_site_fract_y
_atom_site_fract_z
_atom_site_U_iso_or_equiv
_atom_site_thermal_displace_type
_atom_site_calc_flag
_atom_site_calc_attached_atom
Pt 0.26988(4) 0.37609(4) 0.37682(7) 0.0343 Uij ? ?
Cl1 0.4589(3) 0.3302(3) 0.5394(5) 0.0548 Uij ? ?
Cl2 0.2926(3) 0.1878(3) 0.2181(5) 0.0672 Uij ? ?
O 0.086(2) 0.137(1) 0.701(3) 0.1472 Uij ? ?
N1 0.2393(8) 0.5420(8) 0.516(1) 0.0352 Uij ? ?
N2 0.1007(9) 0.4268(8) 0.256(1) 0.0356 Uij ? ?
N3 0.266(1) 0.041(1) 0.605(2) 0.0826 Uij ? ?
C1 0.314(1) 0.597(1) 0.626(2) 0.0423 Uij ? ?
C2 0.281(1) 0.709(1) 0.735(2) 0.0431 Uij ? ?
C3 0.363(1) 0.768(1) 0.851(2) 0.0569 Uij ? ?
C4 0.323(2) 0.875(1) 0.950(2) 0.0744 Uij ? ?
C5 0.199(2) 0.929(1) 0.935(2) 0.0624 Uij ? ?
C6 0.116(1) 0.877(1) 0.822(2) 0.0614 Uij ? ?
C7 0.153(1) 0.766(1) 0.709(2) 0.0431 Uij ? ?
C8 0.071(1) 0.709(1) 0.575(2) 0.0404 Uij ? ?
C9 0.112(1) 0.6017(10) 0.474(2) 0.0352 Uij ? ?
C10 0.039(1) 0.5345(10) 0.333(1) 0.0329 Uij ? ?
C11 -0.086(1) 0.576(1) 0.269(2) 0.0383 Uij ? ?
C12 -0.150(1) 0.509(1) 0.131(2) 0.0351 Uij ? ?
C13 -0.277(1) 0.544(1) 0.069(2) 0.0473 Uij ? ?
C14 -0.332(1) 0.476(1) -0.071(2) 0.0530 Uij ? ?
C15 -0.268(1) 0.367(1) -0.153(2) 0.0551 Uij ? ?
C16 -0.145(1) 0.327(1) -0.091(2) 0.0449 Uij ? ?
C17 -0.085(1) 0.399(1) 0.049(1) 0.0358 Uij ? ?
C18 0.040(1) 0.363(1) 0.117(1) 0.0375 Uij ? ?
C19 0.381(2) 0.077(2) 0.693(3) 0.1657 Uij ? ?
C20 0.272(3) -0.050(2) 0.448(3) 0.1501 Uij ? ?
C21b 0.141(5) 0.070(4) 0.609(6) 0.09(1) Uij ? ?
C21a 0.197(4) 0.121(4) 0.718(6) 0.09(1) Uij ? ?
H(C3) 0.4492 0.7312 0.8664 0.0724 Uij ? ?
H(C4) 0.3814 0.9125 1.0413 0.0814 Uij ? ?
H(C5) 0.1711 1.0042 1.0056 0.0869 Uij ? ?
H(C6) 0.0284 0.9150 0.8012 0.0666 Uij ? ?
H(C8) -0.0139 0.7463 0.5655 0.0569 Uij ? ?
H(C11) -0.1259 0.6515 0.3290 0.0418 Uij ? ?
H(C13) -0.3250 0.6180 0.1155 0.0544 Uij ? ?
H(C14) -0.4178 0.5008 -0.1154 0.0546 Uij ? ?
H(C15) -0.3103 0.3201 -0.2508 0.0609 Uij ? ?
H(C16) -0.1033 0.2537 -0.1508 0.0507 Uij ? ?
H(C18) 0.0854 0.2891 0.0645 0.0448 Uij ? ?
H(C1) 0.4007 0.5623 0.6305 0.0447 Uij ? ?

loop_
_atom_type_symbol
_atom_type_oxidation_number
_atom_type_number_in_cell
_atom_type_scat_dispersion_real
_atom_type_scat_dispersion_imag
_atom_type_scat_source
Pt 0 2 -1.703 8.390 'International Tables'
Cl 0 4 0.148 0.159 'International Tables'
O 0 4 0.011 0.006 'International Tables'
N 0 6 0.006 0.003 'International Tables'
C 0 42 0.003 0.002 'International Tables'
H 0 42 0.000 0.000 'International Tables'

loop_
_geom_angle_atom_site_label_1
_geom_angle_atom_site_label_2
_geom_angle_atom_site_label_3
_geom_angle
_geom_angle_site_symmetry_1
_geom_angle_site_symmetry_2
_geom_angle_site_symmetry_3
_geom_angle_publ_flag
CL1 PT CL2 89.3(1) ? ? ? yes
CL1 PT N1 93.2(3) ? ? ? yes
CL1 PT N2 174.7(3) ? ? ? yes
CL2 PT N1 176.7(3) ? ? ? yes
CL2 PT N2 95.2(3) ? ? ? yes
N1 PT N2 82.2(4) ? ? ? yes
C21b O C21a 58(2) ? ? ? yes
PT N1 C1 129.3(9) ? ? ? yes
PT N1 C9 111.7(7) ? ? ? yes
C1 N1 C9 118(1) ? ? ? yes
PT N2 C10 115.2(7) ? ? ? yes
PT N2 C18 126.2(8) ? ? ? yes
C10 N2 C18 118.3(10) ? ? ? yes
C19 N3 C20 118(1) ? ? ? yes
C19 N3 C21b 141(2) ? ? ? yes
C19 N3 C21a 92(2) ? ? ? yes
C20 N3 C21b 100(2) ? ? ? yes
C20 N3 C21a 149(2) ? ? ? yes
C21b N3 C21a 49(2) ? ? ? yes
N1 C1 C2 125(1) ? ? ? yes
C1 C2 C3 124(1) ? ? ? yes
C1 C2 C7 116(1) ? ? ? yes
C3 C2 C7 118(1) ? ? ? yes
C2 C3 C4 120(1) ? ? ? yes
C3 C4 C5 121(1) ? ? ? yes
C4 C5 C6 120(1) ? ? ? yes
C5 C6 C7 121(1) ? ? ? yes
C2 C7 C6 117(1) ? ? ? yes
C2 C7 C8 118(1) ? ? ? yes
C6 C7 C8 123(1) ? ? ? yes
C7 C8 C9 120(1) ? ? ? yes
N1 C9 C8 118(1) ? ? ? yes
N1 C9 C10 114.5(10) ? ? ? yes
C8 C9 C10 126(1) ? ? ? yes
N2 C10 C9 115(1) ? ? ? yes
N2 C10 C11 120(1) ? ? ? yes
C9 C10 C11 123(1) ? ? ? yes
C10 C11 C12 121(1) ? ? ? yes
C11 C12 C13 123(1) ? ? ? yes
C11 C12 C17 118(1) ? ? ? yes
C13 C12 C17 118(1) ? ? ? yes
C12 C13 C14 120(1) ? ? ? yes
C13 C14 C15 121(1) ? ? ? yes
C14 C15 C16 120(1) ? ? ? yes
C15 C16 C17 118(1) ? ? ? yes
C12 C17 C16 120(1) ? ? ? yes
C12 C17 C18 118(1) ? ? ? yes
C16 C17 C18 121(1) ? ? ? yes
N2 C18 C17 123(1) ? ? ? yes
O C21b N3 129(4) ? ? ? yes
O C21b C21a 65(3) ? ? ? yes
N3 C21b C21a 64(4) ? ? ? yes
O C21a N3 122(4) ? ? ? yes
O C21a C21b 56(3) ? ? ? yes
N3 C21a C21b 66(4) ? ? ? yes

loop_
_geom_bond_atom_site_label_1
_geom_bond_atom_site_label_2
_geom_bond_distance
_geom_bond_site_symmetry_1
_geom_bond_site_symmetry_2
_geom_bond_publ_flag
PT CL1 2.296(3) ? ? yes
PT CL2 2.295(3) ? ? yes
PT N1 2.020(9) ? ? yes
PT N2 1.993(9) ? ? yes
O C21b 1.08(4) ? ? yes
O C21a 1.19(4) ? ? yes
N1 C1 1.26(1) ? ? yes
N1 C9 1.45(1) ? ? yes
N2 C10 1.37(1) ? ? yes
N2 C18 1.34(1) ? ? yes
N3 C19 1.44(2) ? ? yes
N3 C20 1.42(2) ? ? yes
N3 C21b 1.35(5) ? ? yes
N3 C21a 1.32(5) ? ? yes
C1 C2 1.41(2) ? ? yes
C2 C3 1.36(2) ? ? yes
C2 C7 1.43(2) ? ? yes
C3 C4 1.36(2) ? ? yes
C4 C5 1.37(2) ? ? yes
C5 C6 1.31(2) ? ? yes
C6 C7 1.42(2) ? ? yes
C7 C8 1.42(2) ? ? yes
C8 C9 1.36(2) ? ? yes
C9 C10 1.45(1) ? ? yes
C10 C11 1.41(2) ? ? yes
C11 C12 1.37(2) ? ? yes
C12 C13 1.41(2) ? ? yes
C12 C17 1.41(2) ? ? yes
C13 C14 1.34(2) ? ? yes
C14 C15 1.40(2) ? ? yes
C15 C16 1.39(2) ? ? yes
C16 C17 1.39(2) ? ? yes
C17 C18 1.41(1) ? ? yes
C21b C21a 1.11(5) ? ? yes
